data_4112606
loop_
_publ_author_name
'Vincent J. Catalano'
'Mark A. Malwitz'

_publ_section_title
;
 Mixed-Metal Metallocryptands. Short Metal-Metal Separations Strengthened
 by a Dipolar Interaction
;
_journal_name_full 'Journal of the American Chemical Society'
_journal_page_first 6560
_journal_page_last 6561
_journal_paper_doi 10.1021/ja048800n
_journal_volume 126
_journal_year 2004
_chemical_formula_sum 'C126 H87 Au F12 N6 P8 Pd Tl'
_chemical_formula_weight 2668.51
_chemical_name_common 1.(PF6)2.3C6H6
_chemical_name_systematic
; 
 ? 
;
_space_group_IT_number 15
_symmetry_cell_setting monoclinic
_symmetry_space_group_name_Hall '-C 2yc'
_symmetry_space_group_name_H-M 'C 1 2/c 1'
_atom_sites_solution_hydrogens geom
_atom_sites_solution_primary direct
_atom_sites_solution_secondary difmap
_audit_creation_method SHELXL-97
_cell_angle_alpha 90.00
_cell_angle_beta 109.9090(10)
_cell_angle_gamma 90.00
_cell_formula_units_Z 8
_cell_length_a 53.796(3)
_cell_length_b 15.2193(7)
_cell_length_c 29.8943(13)
_cell_measurement_temperature 123(2)
_cell_volume 23012.8(19)
_computing_cell_refinement 'Bruker SMART'
_computing_data_collection 'Bruker SMART'
_computing_data_reduction 'Bruker SAINT'
_computing_molecular_graphics 'Bruker SHELXTL'
_computing_publication_material 'Bruker SHELXTL'
_computing_structure_refinement 'SHELXL-97 (Sheldrick, 1997)'
_computing_structure_solution 'SHELXS-97 (Sheldrick, 1990)'
_diffrn_ambient_temperature 123(2)
_diffrn_measured_fraction_theta_full 0.999
_diffrn_measured_fraction_theta_max 0.999
_diffrn_measurement_device_type 'CCD area detector'
_diffrn_measurement_method 'phi and omega scans'
_diffrn_radiation_monochromator graphite
_diffrn_radiation_source 'fine-focus sealed tube'
_diffrn_radiation_type MoK\a
_diffrn_radiation_wavelength 0.71073
_diffrn_reflns_av_R_equivalents 0.0261
_diffrn_reflns_av_sigmaI/netI 0.0299
_diffrn_reflns_limit_h_max 63
_diffrn_reflns_limit_h_min -62
_diffrn_reflns_limit_k_max 18
_diffrn_reflns_limit_k_min -18
_diffrn_reflns_limit_l_max 35
_diffrn_reflns_limit_l_min -33
_diffrn_reflns_number 58869
_diffrn_reflns_theta_full 25.00
_diffrn_reflns_theta_max 25.00
_diffrn_reflns_theta_min 1.40
_exptl_absorpt_coefficient_mu 3.006
_exptl_absorpt_correction_T_max 0.6448
_exptl_absorpt_correction_T_min 0.3317
_exptl_absorpt_correction_type SADABS
_exptl_crystal_colour red
_exptl_crystal_density_diffrn 1.540
_exptl_crystal_density_meas 0
_exptl_crystal_description plate
_exptl_crystal_F_000 10552
_exptl_crystal_size_max 0.47
_exptl_crystal_size_mid 0.43
_exptl_crystal_size_min 0.16
_refine_diff_density_max 3.348
_refine_diff_density_min -1.670
_refine_diff_density_rms 0.175
_refine_ls_extinction_method none
_refine_ls_goodness_of_fit_ref 1.415
_refine_ls_hydrogen_treatment mixed
_refine_ls_matrix_type full
_refine_ls_number_parameters 1395
_refine_ls_number_reflns 20233
_refine_ls_number_restraints 16
_refine_ls_restrained_S_all 1.415
_refine_ls_R_factor_all 0.0554
_refine_ls_R_factor_gt 0.0493
_refine_ls_shift/su_max 0.131
_refine_ls_shift/su_mean 0.001
_refine_ls_structure_factor_coef Fsqd
_refine_ls_weighting_details 'calc w=1/[\s^2^(Fo^2^)+(0.0526P)^2^+156.0000P] where P=(Fo^2^+2Fc^2^)/3'
_refine_ls_weighting_scheme calc
_refine_ls_wR_factor_gt 0.1409
_refine_ls_wR_factor_ref 0.1436
_reflns_number_gt 17908
_reflns_number_total 20233
_reflns_threshold_expression >2sigma(I)
_cod_data_source_file ja048800nsi20040227_034945_1.cif
_cod_data_source_block monoabs
_cod_original_cell_volume 23012.6(18)
_cod_database_code 4112606

loop_
_symmetry_equiv_pos_as_xyz
'x, y, z'
'-x, y, -z+1/2'
'x+1/2, y+1/2, z'
'-x+1/2, y+1/2, -z+1/2'
'-x, -y, -z'
'x, -y, z-1/2'
'-x+1/2, -y+1/2, -z'
'x+1/2, -y+1/2, z-1/2'

loop_
_atom_site_label
_atom_site_type_symbol
_atom_site_fract_x
_atom_site_fract_y
_atom_site_fract_z
_atom_site_U_iso_or_equiv
_atom_site_adp_type
_atom_site_occupancy
_atom_site_symmetry_multiplicity
_atom_site_calc_flag
_atom_site_refinement_flags
Au1 Au 0.14905(19) 0.3343(6) 0.9449(4) 0.0203(3) Uani 0.4278(18) 1 d PD
Au2 Au 0.10623(11) 0.6151(3) 1.01999(19) 0.0200(3) Uani 0.5722(18) 1 d PD
Pd1 Pd 0.1048(3) 0.6099(10) 1.0170(5) 0.0200(3) Uani 0.4278(18) 1 d PD
Pd2 Pd 0.1491(3) 0.3391(9) 0.9457(5) 0.0203(3) Uani 0.5722(18) 1 d PD
Tl1 Tl 0.125789(6) 0.47332(2) 0.978570(10) 0.04193(9) Uani 1 1 d D
P1 P 0.11440(3) 0.30698(11) 0.87463(5) 0.0237(3) Uani 1 1 d .
P2 P 0.09612(3) 0.51982(10) 1.07322(5) 0.0234(3) Uani 1 1 d .
P3 P 0.18399(3) 0.42464(10) 0.94147(5) 0.0212(3) Uani 1 1 d .
P4 P 0.06957(3) 0.64395(10) 0.95000(5) 0.0213(3) Uani 1 1 d .
P5 P 0.15196(3) 0.24239(10) 1.00914(5) 0.0218(3) Uani 1 1 d .
P6 P 0.14335(3) 0.70296(10) 1.03981(6) 0.0255(3) Uani 1 1 d .
P7 P 0.04608(5) 0.98533(14) 0.13952(8) 0.0476(5) Uani 1 1 d .
P8 P 0.30578(5) 0.61088(19) 0.24598(15) 0.0872(11) Uani 1 1 d .
N1 N 0.08200(10) 0.3182(3) 0.92552(17) 0.0229(11) Uani 1 1 d .
N2 N 0.07614(10) 0.3961(3) 1.00583(17) 0.0234(11) Uani 1 1 d .
N3 N 0.14928(10) 0.5522(3) 0.90006(17) 0.0218(10) Uani 1 1 d .
N4 N 0.10273(9) 0.6309(3) 0.90044(17) 0.0211(10) Uani 1 1 d .
N5 N 0.17212(9) 0.3768(3) 1.06828(17) 0.0220(10) Uani 1 1 d .
N6 N 0.17192(10) 0.5586(3) 1.07549(17) 0.0233(11) Uani 1 1 d .
F1 F 0.04811(13) 1.0711(4) 0.1112(2) 0.0826(18) Uani 1 1 d .
F2 F 0.0635(3) 0.9399(7) 0.1164(4) 0.200(7) Uani 1 1 d .
F3 F 0.0435(3) 0.9025(5) 0.1679(4) 0.175(5) Uani 1 1 d .
F4 F 0.0279(2) 1.0337(6) 0.1604(5) 0.189(6) Uani 1 1 d .
F5 F 0.0237(3) 0.9580(10) 0.0966(5) 0.244(8) Uani 1 1 d .
F6 F 0.0697(2) 1.0138(9) 0.1807(3) 0.192(6) Uani 1 1 d .
F7 F 0.2898(3) 0.6098(7) 0.1928(3) 0.176(5) Uani 1 1 d .
F8 F 0.28006(14) 0.6408(6) 0.2531(3) 0.123(3) Uani 1 1 d .
F9 F 0.3199(2) 0.6207(7) 0.3043(4) 0.158(4) Uani 1 1 d .
F10 F 0.33267(16) 0.5793(8) 0.2469(6) 0.224(7) Uani 1 1 d .
F11 F 0.2975(2) 0.5152(6) 0.2499(5) 0.195(6) Uani 1 1 d .
F12 F 0.31404(15) 0.7083(5) 0.2441(3) 0.111(3) Uani 1 1 d .
C1 C 0.08398(12) 0.2801(4) 0.8869(2) 0.0249(13) Uani 1 1 d .
C2 C 0.06548(12) 0.2191(4) 0.8586(2) 0.0289(14) Uani 1 1 d .
H2A H 0.0673 0.1958 0.8304 0.035 Uiso 1 1 calc R
C3 C 0.04498(13) 0.1945(5) 0.8729(2) 0.0311(14) Uani 1 1 d .
H3A H 0.0324 0.1527 0.8549 0.037 Uiso 1 1 calc R
C4 C 0.04249(12) 0.2310(4) 0.9141(2) 0.0289(14) Uani 1 1 d .
C5 C 0.06140(12) 0.2941(4) 0.9393(2) 0.0240(13) Uani 1 1 d .
C6 C 0.05908(12) 0.3328(4) 0.9823(2) 0.0251(13) Uani 1 1 d .
C7 C 0.03833(13) 0.3025(4) 0.9980(2) 0.0304(14) Uani 1 1 d .
C8 C 0.03582(14) 0.3408(5) 1.0387(3) 0.0362(16) Uani 1 1 d .
H8A H 0.0224 0.3217 1.0504 0.043 Uiso 1 1 calc R
C9 C 0.05281(14) 0.4057(5) 1.0615(2) 0.0347(16) Uani 1 1 d .
H9A H 0.0510 0.4331 1.0888 0.042 Uiso 1 1 calc R
C10 C 0.07304(13) 0.4318(4) 1.0445(2) 0.0265(13) Uani 1 1 d .
C11 C 0.02198(13) 0.2030(5) 0.9318(3) 0.0345(15) Uani 1 1 d .
H11A H 0.0096 0.1599 0.9148 0.041 Uiso 1 1 calc R
C12 C 0.02013(13) 0.2367(5) 0.9717(2) 0.0338(15) Uani 1 1 d .
H12A H 0.0066 0.2168 0.9829 0.041 Uiso 1 1 calc R
C13 C 0.17187(12) 0.5162(4) 0.9000(2) 0.0226(12) Uani 1 1 d .
C14 C 0.18531(12) 0.5455(4) 0.8695(2) 0.0273(14) Uani 1 1 d .
H14A H 0.2016 0.5195 0.8707 0.033 Uiso 1 1 calc R
C15 C 0.17449(13) 0.6119(4) 0.8382(2) 0.0299(14) Uani 1 1 d .
H15A H 0.1833 0.6327 0.8176 0.036 Uiso 1 1 calc R
C16 C 0.15043(12) 0.6493(4) 0.8366(2) 0.0245(13) Uani 1 1 d .
C17 C 0.13839(12) 0.6169(4) 0.8685(2) 0.0222(12) Uani 1 1 d .
C18 C 0.11324(12) 0.6545(4) 0.8670(2) 0.0226(12) Uani 1 1 d .
C19 C 0.10104(13) 0.7182(4) 0.8318(2) 0.0273(13) Uani 1 1 d .
C20 C 0.07681(13) 0.7525(4) 0.8301(2) 0.0298(14) Uani 1 1 d .
H20A H 0.0677 0.7927 0.8057 0.036 Uiso 1 1 calc R
C21 C 0.06601(13) 0.7282(4) 0.8637(2) 0.0287(14) Uani 1 1 d .
H21A H 0.0495 0.7510 0.8632 0.034 Uiso 1 1 calc R
C22 C 0.08014(11) 0.6687(4) 0.8988(2) 0.0217(12) Uani 1 1 d .
C23 C 0.13769(13) 0.7163(4) 0.8024(2) 0.0309(14) Uani 1 1 d .
H23A H 0.1462 0.7382 0.7817 0.037 Uiso 1 1 calc R
C24 C 0.11405(13) 0.7480(4) 0.7995(2) 0.0317(15) Uani 1 1 d .
H24A H 0.1057 0.7906 0.7760 0.038 Uiso 1 1 calc R
C25 C 0.17191(12) 0.2893(4) 1.0668(2) 0.0233(12) Uani 1 1 d .
C26 C 0.18718(12) 0.2365(4) 1.1047(2) 0.0274(13) Uani 1 1 d .
H26A H 0.1854 0.1743 1.1032 0.033 Uiso 1 1 calc R
C27 C 0.20453(13) 0.2763(4) 1.1435(2) 0.0296(14) Uani 1 1 d .
H27A H 0.2149 0.2421 1.1698 0.036 Uiso 1 1 calc R
C28 C 0.20708(12) 0.3683(4) 1.1447(2) 0.0269(14) Uani 1 1 d .
C29 C 0.18938(11) 0.4161(4) 1.1069(2) 0.0221(12) Uani 1 1 d .
C30 C 0.19075(12) 0.5111(4) 1.1086(2) 0.0240(13) Uani 1 1 d .
C31 C 0.21142(12) 0.5524(4) 1.1456(2) 0.0281(14) Uani 1 1 d .
C32 C 0.21303(13) 0.6436(5) 1.1461(2) 0.0334(15) Uani 1 1 d .
H32A H 0.2273 0.6725 1.1692 0.040 Uiso 1 1 calc R
C33 C 0.19387(14) 0.6915(5) 1.1130(2) 0.0349(15) Uani 1 1 d .
H33A H 0.1946 0.7539 1.1130 0.042 Uiso 1 1 calc R
C34 C 0.17304(12) 0.6459(4) 1.0790(2) 0.0251(13) Uani 1 1 d .
C35 C 0.22703(13) 0.4118(5) 1.1819(2) 0.0315(15) Uani 1 1 d .
H35A H 0.2387 0.3784 1.2072 0.038 Uiso 1 1 calc R
C36 C 0.22959(13) 0.5002(5) 1.1819(2) 0.0338(15) Uani 1 1 d .
H36A H 0.2436 0.5279 1.2063 0.041 Uiso 1 1 calc R
C37 C 0.12043(13) 0.2118(4) 0.8419(2) 0.0289(14) Uani 1 1 d .
C38 C 0.13958(14) 0.1515(5) 0.8657(3) 0.0372(16) Uani 1 1 d .
H38A H 0.1484 0.1575 0.8990 0.045 Uiso 1 1 calc R
C39 C 0.14607(16) 0.0827(5) 0.8418(3) 0.051(2) Uani 1 1 d .
H39A H 0.1592 0.0418 0.8588 0.061 Uiso 1 1 calc R
C40 C 0.13369(19) 0.0727(6) 0.7938(4) 0.058(3) Uani 1 1 d .
H40A H 0.1385 0.0259 0.7774 0.070 Uiso 1 1 calc R
C41 C 0.11412(18) 0.1313(6) 0.7693(3) 0.052(2) Uani 1 1 d .
H41A H 0.1051 0.1235 0.7362 0.062 Uiso 1 1 calc R
C42 C 0.10768(15) 0.2014(5) 0.7930(2) 0.0389(17) Uani 1 1 d .
H42A H 0.0946 0.2424 0.7760 0.047 Uiso 1 1 calc R
C43 C 0.10422(12) 0.3914(4) 0.8288(2) 0.0262(13) Uani 1 1 d .
C44 C 0.12266(14) 0.4185(5) 0.8077(2) 0.0341(15) Uani 1 1 d .
H44A H 0.1394 0.3903 0.8161 0.041 Uiso 1 1 calc R
C45 C 0.11651(15) 0.4859(5) 0.7748(2) 0.0386(17) Uani 1 1 d .
H45A H 0.1289 0.5030 0.7601 0.046 Uiso 1 1 calc R
C46 C 0.09289(17) 0.5280(5) 0.7632(2) 0.0422(19) Uani 1 1 d .
H46A H 0.0892 0.5756 0.7414 0.051 Uiso 1 1 calc R
C47 C 0.07413(16) 0.5022(5) 0.7831(2) 0.0393(17) Uani 1 1 d .
H47A H 0.0575 0.5313 0.7744 0.047 Uiso 1 1 calc R
C48 C 0.07989(14) 0.4331(5) 0.8158(2) 0.0317(15) Uani 1 1 d .
H48A H 0.0671 0.4147 0.8293 0.038 Uiso 1 1 calc R
C49 C 0.07896(12) 0.5863(4) 1.1050(2) 0.0240(13) Uani 1 1 d .
C50 C 0.06247(13) 0.6545(5) 1.0800(2) 0.0317(15) Uani 1 1 d .
H50A H 0.0586 0.6597 1.0466 0.038 Uiso 1 1 calc R
C51 C 0.05183(13) 0.7138(5) 1.1031(2) 0.0334(15) Uani 1 1 d .
H51A H 0.0408 0.7600 1.0859 0.040 Uiso 1 1 calc R
C52 C 0.05734(14) 0.7056(5) 1.1524(2) 0.0340(15) Uani 1 1 d .
H52A H 0.0506 0.7473 1.1690 0.041 Uiso 1 1 calc R
C53 C 0.07246(14) 0.6372(5) 1.1763(2) 0.0345(15) Uani 1 1 d .
H53A H 0.0754 0.6300 1.2093 0.041 Uiso 1 1 calc R
C54 C 0.08357(13) 0.5778(4) 1.1534(2) 0.0302(14) Uani 1 1 d .
H54A H 0.0943 0.5313 1.1708 0.036 Uiso 1 1 calc R
C55 C 0.12085(13) 0.4628(4) 1.1220(2) 0.0300(15) Uani 1 1 d .
C56 C 0.11879(18) 0.3752(5) 1.1327(2) 0.0449(19) Uani 1 1 d .
H56A H 0.1042 0.3417 1.1133 0.054 Uiso 1 1 calc R
C57 C 0.1376(2) 0.3356(6) 1.1710(3) 0.058(2) Uani 1 1 d .
H57A H 0.1358 0.2757 1.1782 0.070 Uiso 1 1 calc R
C58 C 0.15899(19) 0.3834(7) 1.1984(3) 0.057(3) Uani 1 1 d .
H58A H 0.1722 0.3561 1.2242 0.068 Uiso 1 1 calc R
C59 C 0.16128(15) 0.4712(6) 1.1885(3) 0.048(2) Uani 1 1 d .
H59A H 0.1760 0.5042 1.2079 0.057 Uiso 1 1 calc R
C60 C 0.14237(14) 0.5115(5) 1.1505(2) 0.0379(17) Uani 1 1 d .
H60A H 0.1440 0.5718 1.1439 0.046 Uiso 1 1 calc R
C61 C 0.20493(12) 0.3609(4) 0.9160(2) 0.0241(13) Uani 1 1 d .
C62 C 0.23175(13) 0.3755(5) 0.9277(3) 0.0355(16) Uani 1 1 d .
H62A H 0.2400 0.4219 0.9487 0.043 Uiso 1 1 calc R
C63 C 0.24676(14) 0.3216(5) 0.9084(3) 0.0403(17) Uani 1 1 d .
H63A H 0.2652 0.3320 0.9163 0.048 Uiso 1 1 calc R
C64 C 0.23504(14) 0.2545(5) 0.8786(2) 0.0382(16) Uani 1 1 d .
H64A H 0.2453 0.2179 0.8659 0.046 Uiso 1 1 calc R
C65 C 0.20827(14) 0.2396(5) 0.8667(3) 0.0382(17) Uani 1 1 d .
H65A H 0.2000 0.1934 0.8454 0.046 Uiso 1 1 calc R
C66 C 0.19354(14) 0.2921(5) 0.8858(2) 0.0331(15) Uani 1 1 d .
H66A H 0.1752 0.2809 0.8780 0.040 Uiso 1 1 calc R
C67 C 0.20900(12) 0.4776(4) 0.9923(2) 0.0252(13) Uani 1 1 d .
C68 C 0.21659(13) 0.5644(4) 0.9913(2) 0.0330(15) Uani 1 1 d .
H68A H 0.2084 0.5990 0.9638 0.040 Uiso 1 1 calc R
C69 C 0.23601(14) 0.6014(5) 1.0299(3) 0.0388(17) Uani 1 1 d .
H69A H 0.2408 0.6612 1.0288 0.047 Uiso 1 1 calc R
C70 C 0.24838(13) 0.5521(5) 1.0700(2) 0.0356(16) Uani 1 1 d .
H70A H 0.2616 0.5776 1.0965 0.043 Uiso 1 1 calc R
C71 C 0.24129(13) 0.4653(5) 1.0709(2) 0.0333(15) Uani 1 1 d .
H71A H 0.2499 0.4307 1.0983 0.040 Uiso 1 1 calc R
C72 C 0.22174(12) 0.4276(5) 1.0326(2) 0.0295(14) Uani 1 1 d .
H72A H 0.2171 0.3677 1.0339 0.035 Uiso 1 1 calc R
C73 C 0.05125(12) 0.7419(4) 0.9566(2) 0.0253(13) Uani 1 1 d .
C74 C 0.02501(13) 0.7558(4) 0.9291(2) 0.0321(15) Uani 1 1 d .
H74A H 0.0160 0.7147 0.9052 0.039 Uiso 1 1 calc R
C75 C 0.01189(15) 0.8307(5) 0.9367(3) 0.0413(18) Uani 1 1 d .
H75A H -0.0060 0.8409 0.9174 0.050 Uiso 1 1 calc R
C76 C 0.02478(17) 0.8899(5) 0.9720(3) 0.046(2) Uani 1 1 d .
H76A H 0.0158 0.9404 0.9773 0.055 Uiso 1 1 calc R
C77 C 0.05077(17) 0.8753(5) 0.9994(3) 0.0439(19) Uani 1 1 d .
H77A H 0.0596 0.9154 1.0240 0.053 Uiso 1 1 calc R
C78 C 0.06417(14) 0.8024(4) 0.9915(2) 0.0323(15) Uani 1 1 d .
H78A H 0.0822 0.7939 1.0100 0.039 Uiso 1 1 calc R
C79 C 0.04373(12) 0.5616(4) 0.9270(2) 0.0244(13) Uani 1 1 d .
C80 C 0.04253(14) 0.5114(5) 0.8880(2) 0.0351(16) Uani 1 1 d .
H80A H 0.0545 0.5224 0.8715 0.042 Uiso 1 1 calc R
C81 C 0.02384(15) 0.4443(5) 0.8725(3) 0.0441(18) Uani 1 1 d .
H81A H 0.0236 0.4084 0.8463 0.053 Uiso 1 1 calc R
C82 C 0.00564(14) 0.4301(5) 0.8952(3) 0.0427(18) Uani 1 1 d .
H82A H -0.0075 0.3858 0.8841 0.051 Uiso 1 1 calc R
C83 C 0.00670(14) 0.4809(5) 0.9341(3) 0.0388(17) Uani 1 1 d .
H83A H -0.0058 0.4718 0.9497 0.047 Uiso 1 1 calc R
C84 C 0.02595(13) 0.5448(4) 0.9505(2) 0.0323(15) Uani 1 1 d .
H84A H 0.0270 0.5776 0.9782 0.039 Uiso 1 1 calc R
C85 C 0.17210(12) 0.1499(4) 1.0020(2) 0.0236(13) Uani 1 1 d .
C86 C 0.16626(13) 0.0627(4) 1.0066(3) 0.0335(15) Uani 1 1 d .
H86A H 0.1524 0.0479 1.0180 0.040 Uiso 1 1 calc R
C87 C 0.18057(16) -0.0033(5) 0.9945(3) 0.0439(19) Uani 1 1 d .
H87A H 0.1760 -0.0631 0.9968 0.053 Uiso 1 1 calc R
C88 C 0.20140(15) 0.0169(5) 0.9790(3) 0.0381(16) Uani 1 1 d .
H88A H 0.2112 -0.0286 0.9710 0.046 Uiso 1 1 calc R
C89 C 0.20771(13) 0.1035(5) 0.9753(2) 0.0328(15) Uani 1 1 d .
H89A H 0.2221 0.1182 0.9650 0.039 Uiso 1 1 calc R
C90 C 0.19312(12) 0.1692(4) 0.9864(2) 0.0298(14) Uani 1 1 d .
H90A H 0.1975 0.2288 0.9835 0.036 Uiso 1 1 calc R
C91 C 0.12428(12) 0.1892(4) 1.0209(2) 0.0250(13) Uani 1 1 d .
C92 C 0.12102(14) 0.1950(4) 1.0649(2) 0.0319(15) Uani 1 1 d .
H92A H 0.1334 0.2269 1.0899 0.038 Uiso 1 1 calc R
C93 C 0.09965(16) 0.1543(5) 1.0725(3) 0.0416(18) Uani 1 1 d .
H93A H 0.0974 0.1592 1.1026 0.050 Uiso 1 1 calc R
C94 C 0.08177(14) 0.1071(5) 1.0367(3) 0.0390(17) Uani 1 1 d .
H94A H 0.0672 0.0792 1.0420 0.047 Uiso 1 1 calc R
C95 C 0.08506(13) 0.1001(4) 0.9930(3) 0.0339(15) Uani 1 1 d .
H95A H 0.0728 0.0671 0.9682 0.041 Uiso 1 1 calc R
C96 C 0.10642(13) 0.1416(4) 0.9850(2) 0.0301(14) Uani 1 1 d .
H96A H 0.1086 0.1369 0.9549 0.036 Uiso 1 1 calc R
C97 C 0.13987(14) 0.7967(4) 1.0754(2) 0.0323(15) Uani 1 1 d .
C98 C 0.12300(14) 0.7883(5) 1.1017(3) 0.0383(16) Uani 1 1 d .
H98A H 0.1140 0.7343 1.1011 0.046 Uiso 1 1 calc R
C99 C 0.11919(17) 0.8577(6) 1.1287(3) 0.051(2) Uani 1 1 d .
H99A H 0.1072 0.8519 1.1456 0.061 Uiso 1 1 calc R
C100 C 0.1330(2) 0.9355(6) 1.1311(3) 0.065(3) Uani 1 1 d .
H10A H 0.1302 0.9835 1.1492 0.078 Uiso 1 1 calc R
C101 C 0.1510(2) 0.9434(5) 1.1071(4) 0.066(3) Uani 1 1 d .
H10B H 0.1610 0.9958 1.1100 0.079 Uiso 1 1 calc R
C102 C 0.1543(2) 0.8750(5) 1.0788(3) 0.054(2) Uani 1 1 d .
H10C H 0.1663 0.8811 1.0619 0.065 Uiso 1 1 calc R
C103 C 0.15349(13) 0.7529(4) 0.9935(2) 0.0293(14) Uani 1 1 d .
C104 C 0.13511(14) 0.8021(5) 0.9582(2) 0.0368(16) Uani 1 1 d .
H10D H 0.1180 0.8116 0.9599 0.044 Uiso 1 1 calc R
C105 C 0.14134(16) 0.8373(5) 0.9207(3) 0.0443(19) Uani 1 1 d .
H10E H 0.1285 0.8709 0.8970 0.053 Uiso 1 1 calc R
C106 C 0.16628(18) 0.8240(5) 0.9173(3) 0.0455(19) Uani 1 1 d .
H10F H 0.1705 0.8471 0.8912 0.055 Uiso 1 1 calc R
C107 C 0.18487(17) 0.7765(5) 0.9528(3) 0.0445(19) Uani 1 1 d .
H10G H 0.2020 0.7676 0.9511 0.053 Uiso 1 1 calc R
C108 C 0.17861(14) 0.7414(4) 0.9909(3) 0.0349(15) Uani 1 1 d .
H10H H 0.1916 0.7095 1.0151 0.042 Uiso 1 1 calc R
C1S C 0.0398(2) 0.9736(7) 0.7908(4) 0.067(3) Uani 1 1 d .
H1SA H 0.0269 0.9753 0.7597 0.080 Uiso 1 1 calc R
C2S C 0.03206(19) 0.9542(6) 0.8293(5) 0.075(3) Uani 1 1 d .
H2SA H 0.0141 0.9412 0.8247 0.090 Uiso 1 1 calc R
C3S C 0.0508(2) 0.9539(5) 0.8751(3) 0.055(2) Uani 1 1 d .
H3SA H 0.0458 0.9415 0.9020 0.066 Uiso 1 1 calc R
C4S C 0.07641(18) 0.9715(5) 0.8805(3) 0.052(2) Uani 1 1 d .
H4SA H 0.0895 0.9711 0.9113 0.062 Uiso 1 1 calc R
C5S C 0.08361(18) 0.9903(5) 0.8409(3) 0.053(2) Uani 1 1 d .
H5SA H 0.1015 1.0034 0.8448 0.064 Uiso 1 1 calc R
C6S C 0.0649(2) 0.9898(6) 0.7968(3) 0.059(2) Uani 1 1 d .
H6SA H 0.0699 1.0013 0.7698 0.071 Uiso 1 1 calc R
C7S C 0.1813(3) 0.6447(11) 0.2640(6) 0.047(4) Uiso 0.50 1 d PU
C8S C 0.2083(3) 0.6455(11) 0.2691(6) 0.044(4) Uiso 0.50 1 d PU
C9S C 0.21860(18) 0.7303(7) 0.2529(3) 0.0046(18) Uiso 0.50 1 d PU
C10S C 0.2123(2) 0.7685(9) 0.2437(4) 0.023(3) Uiso 0.50 1 d PU
C11S C 0.1765(3) 0.7935(11) 0.2350(6) 0.045(4) Uiso 0.50 1 d PU
C12S C 0.1568(2) 0.7212(8) 0.2373(4) 0.026(3) Uiso 0.50 1 d PU
C13S C 0.0514(3) 0.3294(10) 0.1728(6) 0.044(4) Uiso 0.50 1 d PU
C14S C 0.0475(3) 0.2498(10) 0.1830(5) 0.044(3) Uiso 0.50 1 d PU
C15S C 0.0288(3) 0.2249(11) 0.1966(6) 0.049(4) Uiso 0.50 1 d PU
C16S C 0.0111(4) 0.2765(14) 0.2018(7) 0.067(5) Uiso 0.50 1 d P
C17S C 0.0159(3) 0.3749(11) 0.1892(6) 0.051(4) Uiso 0.50 1 d P
C18S C 0.0303(2) 0.3762(7) 0.1717(4) 0.020(2) Uiso 0.50 1 d P
C19S C 0.2485(4) 0.9187(12) 0.1805(6) 0.054(4) Uiso 0.50 1 d PU
C20S C 0.2341(5) 0.9668(16) 0.1479(9) 0.080(6) Uiso 0.50 1 d PU
C21S C 0.2294(3) 0.9501(12) 0.1080(6) 0.051(4) Uiso 0.50 1 d PU
C22S C 0.2377(3) 0.8879(9) 0.0898(5) 0.033(3) Uiso 0.50 1 d PU
C23S C 0.2531(4) 0.8249(13) 0.1177(7) 0.058(4) Uiso 0.50 1 d PU
C24S C 0.2591(3) 0.8476(9) 0.1771(5) 0.035(3) Uiso 0.50 1 d PU
C25S C 0.0000 0.3618(9) 0.7500 0.061(4) Uani 1 2 d S
H25A H 0.0000 0.4242 0.7500 0.073 Uiso 1 2 calc SR
C26S C 0.01893(19) 0.3158(7) 0.7369(3) 0.060(3) Uani 1 1 d .
H26B H 0.0319 0.3465 0.7280 0.072 Uiso 1 1 calc R
C27S C 0.01849(18) 0.2262(7) 0.7370(3) 0.057(2) Uani 1 1 d .
H27B H 0.0312 0.1944 0.7278 0.069 Uiso 1 1 calc R
C28S C 0.0000 0.1818(9) 0.7500 0.055(3) Uani 1 2 d S
H28A H 0.0000 0.1194 0.7500 0.067 Uiso 1 2 calc SR

loop_
_atom_site_aniso_label
_atom_site_aniso_U_11
_atom_site_aniso_U_22
_atom_site_aniso_U_33
_atom_site_aniso_U_23
_atom_site_aniso_U_13
_atom_site_aniso_U_12
Au1 0.02053(19) 0.0205(8) 0.0213(3) -0.0015(5) 0.00901(19) -0.0018(4)
Au2 0.0213(6) 0.0193(6) 0.0200(7) -0.0005(4) 0.0078(5) 0.0001(4)
Pd1 0.0213(6) 0.0193(6) 0.0200(7) -0.0005(4) 0.0078(5) 0.0001(4)
Pd2 0.02053(19) 0.0205(8) 0.0213(3) -0.0015(5) 0.00901(19) -0.0018(4)
Tl1 0.04024(17) 0.04758(19) 0.04039(17) 0.00544(13) 0.01685(13) -0.00439(13)
P1 0.0240(8) 0.0282(8) 0.0210(7) -0.0040(6) 0.0105(6) -0.0043(7)
P2 0.0271(8) 0.0241(8) 0.0216(8) 0.0014(6) 0.0119(6) 0.0043(6)
P3 0.0188(7) 0.0224(8) 0.0240(8) -0.0016(6) 0.0092(6) -0.0003(6)
P4 0.0210(8) 0.0214(8) 0.0228(8) 0.0020(6) 0.0092(6) 0.0026(6)
P5 0.0230(8) 0.0202(7) 0.0243(8) -0.0003(6) 0.0109(6) -0.0007(6)
P6 0.0282(8) 0.0201(8) 0.0297(8) -0.0014(6) 0.0119(7) -0.0001(7)
P7 0.0561(13) 0.0381(11) 0.0545(13) 0.0004(9) 0.0266(11) 0.0078(10)
P8 0.0455(15) 0.0551(16) 0.156(3) -0.0277(18) 0.0272(18) -0.0099(12)
N1 0.023(3) 0.026(3) 0.022(3) 0.001(2) 0.010(2) -0.001(2)
N2 0.025(3) 0.022(3) 0.025(3) 0.003(2) 0.010(2) 0.003(2)
N3 0.024(3) 0.020(2) 0.022(2) -0.002(2) 0.010(2) -0.003(2)
N4 0.022(3) 0.021(3) 0.021(2) -0.001(2) 0.008(2) -0.001(2)
N5 0.019(2) 0.026(3) 0.022(2) -0.002(2) 0.009(2) 0.001(2)
N6 0.022(3) 0.028(3) 0.022(3) -0.001(2) 0.011(2) 0.001(2)
F1 0.094(4) 0.081(4) 0.091(4) 0.031(3) 0.055(4) 0.015(3)
F2 0.335(17) 0.153(9) 0.190(10) 0.045(8) 0.189(12) 0.146(11)
F3 0.334(15) 0.050(4) 0.203(10) 0.053(5) 0.173(11) 0.029(6)
F4 0.237(12) 0.124(7) 0.327(15) 0.080(9) 0.254(13) 0.071(8)
F5 0.204(13) 0.237(15) 0.195(12) 0.033(11) -0.058(10) -0.148(12)
F6 0.176(10) 0.246(13) 0.085(6) 0.051(7) -0.044(6) -0.062(9)
F7 0.283(14) 0.166(10) 0.112(7) -0.068(7) 0.109(8) -0.098(9)
F8 0.079(5) 0.157(8) 0.143(7) -0.052(6) 0.051(5) -0.031(5)
F9 0.138(8) 0.149(9) 0.140(8) -0.024(7) -0.016(6) 0.026(7)
F10 0.064(5) 0.205(11) 0.398(19) -0.157(13) 0.072(8) 0.002(6)
F11 0.137(8) 0.067(5) 0.328(17) 0.019(7) 0.011(9) -0.018(5)
F12 0.109(6) 0.086(5) 0.144(7) -0.032(5) 0.051(5) -0.052(4)
C1 0.024(3) 0.028(3) 0.023(3) 0.003(3) 0.009(3) 0.002(3)
C2 0.029(3) 0.032(4) 0.026(3) -0.004(3) 0.010(3) -0.005(3)
C3 0.024(3) 0.034(4) 0.032(3) -0.002(3) 0.005(3) -0.006(3)
C4 0.022(3) 0.031(3) 0.033(3) 0.000(3) 0.010(3) -0.003(3)
C5 0.020(3) 0.025(3) 0.027(3) 0.001(3) 0.008(2) -0.001(2)
C6 0.025(3) 0.024(3) 0.028(3) 0.003(3) 0.012(3) 0.002(3)
C7 0.033(4) 0.030(3) 0.034(4) 0.002(3) 0.018(3) -0.002(3)
C8 0.040(4) 0.036(4) 0.044(4) 0.002(3) 0.031(3) -0.003(3)
C9 0.047(4) 0.032(4) 0.037(4) 0.002(3) 0.029(3) 0.000(3)
C10 0.030(3) 0.026(3) 0.027(3) 0.008(3) 0.016(3) 0.011(3)
C11 0.028(3) 0.033(4) 0.044(4) 0.000(3) 0.014(3) -0.009(3)
C12 0.028(3) 0.036(4) 0.043(4) 0.004(3) 0.020(3) -0.007(3)
C13 0.021(3) 0.025(3) 0.023(3) -0.005(2) 0.009(2) -0.001(2)
C14 0.022(3) 0.033(3) 0.031(3) 0.002(3) 0.015(3) 0.000(3)
C15 0.030(3) 0.036(4) 0.029(3) 0.001(3) 0.017(3) -0.005(3)
C16 0.027(3) 0.024(3) 0.024(3) -0.002(2) 0.012(3) -0.005(3)
C17 0.026(3) 0.021(3) 0.021(3) -0.003(2) 0.010(2) -0.001(2)
C18 0.025(3) 0.021(3) 0.022(3) 0.001(2) 0.008(2) -0.001(2)
C19 0.032(3) 0.029(3) 0.023(3) 0.003(3) 0.011(3) 0.000(3)
C20 0.030(3) 0.031(3) 0.027(3) 0.010(3) 0.007(3) 0.005(3)
C21 0.026(3) 0.032(4) 0.027(3) 0.007(3) 0.008(3) 0.007(3)
C22 0.021(3) 0.021(3) 0.023(3) -0.001(2) 0.008(2) -0.002(2)
C23 0.036(4) 0.032(4) 0.030(3) 0.004(3) 0.018(3) -0.003(3)
C24 0.037(4) 0.032(4) 0.026(3) 0.010(3) 0.012(3) 0.002(3)
C25 0.021(3) 0.026(3) 0.025(3) -0.002(2) 0.011(2) 0.001(2)
C26 0.031(3) 0.025(3) 0.029(3) 0.006(3) 0.014(3) 0.006(3)
C27 0.030(3) 0.034(4) 0.026(3) 0.005(3) 0.011(3) 0.011(3)
C28 0.024(3) 0.037(4) 0.022(3) -0.001(3) 0.010(3) 0.006(3)
C29 0.020(3) 0.028(3) 0.020(3) -0.001(2) 0.010(2) 0.003(2)
C30 0.021(3) 0.031(3) 0.022(3) -0.005(3) 0.009(2) 0.000(3)
C31 0.026(3) 0.033(4) 0.025(3) -0.007(3) 0.009(3) -0.001(3)
C32 0.029(3) 0.039(4) 0.031(4) -0.012(3) 0.008(3) -0.007(3)
C33 0.037(4) 0.029(4) 0.039(4) -0.007(3) 0.013(3) -0.003(3)
C34 0.025(3) 0.025(3) 0.028(3) -0.005(3) 0.011(3) -0.001(3)
C35 0.026(3) 0.042(4) 0.023(3) 0.001(3) 0.003(3) 0.005(3)
C36 0.023(3) 0.051(4) 0.022(3) -0.008(3) 0.001(3) 0.003(3)
C37 0.029(3) 0.031(3) 0.032(3) -0.007(3) 0.017(3) -0.007(3)
C38 0.030(4) 0.035(4) 0.051(4) -0.009(3) 0.019(3) -0.005(3)
C39 0.045(5) 0.035(4) 0.078(6) -0.020(4) 0.029(4) -0.008(4)
C40 0.068(6) 0.043(5) 0.083(7) -0.033(5) 0.053(5) -0.015(5)
C41 0.069(6) 0.052(5) 0.047(5) -0.024(4) 0.038(4) -0.021(5)
C42 0.049(4) 0.043(4) 0.031(4) -0.012(3) 0.021(3) -0.017(3)
C43 0.029(3) 0.029(3) 0.018(3) -0.005(2) 0.005(3) -0.005(3)
C44 0.033(4) 0.046(4) 0.025(3) -0.004(3) 0.011(3) -0.012(3)
C45 0.046(4) 0.042(4) 0.028(4) -0.007(3) 0.014(3) -0.020(4)
C46 0.068(5) 0.032(4) 0.022(3) -0.001(3) 0.009(3) -0.013(4)
C47 0.047(4) 0.035(4) 0.032(4) -0.001(3) 0.009(3) 0.003(3)
C48 0.036(4) 0.037(4) 0.022(3) -0.003(3) 0.010(3) -0.002(3)
C49 0.027(3) 0.021(3) 0.027(3) -0.002(2) 0.014(3) 0.001(3)
C50 0.036(4) 0.038(4) 0.026(3) 0.007(3) 0.016(3) 0.007(3)
C51 0.033(4) 0.031(4) 0.043(4) 0.007(3) 0.022(3) 0.007(3)
C52 0.042(4) 0.031(4) 0.038(4) -0.004(3) 0.025(3) 0.003(3)
C53 0.044(4) 0.039(4) 0.024(3) 0.001(3) 0.017(3) 0.009(3)
C54 0.038(4) 0.029(3) 0.027(3) 0.001(3) 0.016(3) 0.010(3)
C55 0.036(4) 0.037(4) 0.022(3) 0.004(3) 0.016(3) 0.015(3)
C56 0.072(6) 0.034(4) 0.027(4) 0.003(3) 0.015(4) 0.018(4)
C57 0.092(7) 0.046(5) 0.034(4) 0.008(4) 0.020(5) 0.029(5)
C58 0.064(6) 0.081(7) 0.032(4) 0.022(4) 0.025(4) 0.046(5)
C59 0.030(4) 0.085(7) 0.030(4) 0.007(4) 0.014(3) 0.010(4)
C60 0.034(4) 0.056(5) 0.029(4) 0.009(3) 0.018(3) 0.008(3)
C61 0.023(3) 0.025(3) 0.025(3) -0.001(2) 0.010(3) 0.003(3)
C62 0.025(3) 0.041(4) 0.041(4) -0.014(3) 0.012(3) -0.001(3)
C63 0.027(4) 0.054(5) 0.042(4) -0.008(4) 0.016(3) 0.006(3)
C64 0.040(4) 0.043(4) 0.038(4) -0.001(3) 0.022(3) 0.011(3)
C65 0.041(4) 0.040(4) 0.039(4) -0.018(3) 0.020(3) -0.002(3)
C66 0.032(4) 0.034(4) 0.038(4) -0.006(3) 0.019(3) -0.004(3)
C67 0.021(3) 0.028(3) 0.029(3) -0.006(3) 0.012(3) 0.000(3)
C68 0.028(3) 0.029(4) 0.040(4) -0.002(3) 0.008(3) 0.002(3)
C69 0.030(4) 0.032(4) 0.051(4) -0.013(3) 0.009(3) -0.003(3)
C70 0.021(3) 0.050(4) 0.036(4) -0.017(3) 0.010(3) -0.002(3)
C71 0.024(3) 0.051(4) 0.028(3) -0.002(3) 0.013(3) 0.004(3)
C72 0.027(3) 0.037(4) 0.029(3) -0.004(3) 0.015(3) -0.001(3)
C73 0.030(3) 0.023(3) 0.029(3) 0.004(3) 0.019(3) 0.006(3)
C74 0.031(4) 0.031(4) 0.039(4) 0.009(3) 0.018(3) 0.004(3)
C75 0.037(4) 0.036(4) 0.061(5) 0.020(4) 0.030(4) 0.015(3)
C76 0.063(5) 0.030(4) 0.063(5) 0.016(4) 0.046(5) 0.019(4)
C77 0.069(6) 0.030(4) 0.041(4) 0.003(3) 0.030(4) 0.006(4)
C78 0.040(4) 0.029(4) 0.030(3) 0.006(3) 0.016(3) 0.009(3)
C79 0.021(3) 0.025(3) 0.027(3) 0.004(3) 0.008(2) 0.004(2)
C80 0.032(4) 0.042(4) 0.033(4) -0.005(3) 0.014(3) -0.007(3)
C81 0.044(4) 0.047(5) 0.040(4) -0.009(3) 0.013(3) -0.013(4)
C82 0.031(4) 0.044(4) 0.046(4) 0.004(4) 0.003(3) -0.011(3)
C83 0.026(4) 0.040(4) 0.054(5) 0.008(3) 0.018(3) 0.000(3)
C84 0.032(4) 0.031(4) 0.038(4) 0.004(3) 0.017(3) 0.003(3)
C85 0.028(3) 0.021(3) 0.023(3) -0.003(2) 0.011(3) 0.001(2)
C86 0.033(4) 0.027(3) 0.049(4) 0.000(3) 0.025(3) 0.001(3)
C87 0.049(5) 0.025(4) 0.069(5) -0.004(3) 0.034(4) -0.003(3)
C88 0.039(4) 0.030(4) 0.049(4) -0.008(3) 0.021(3) 0.007(3)
C89 0.026(3) 0.036(4) 0.042(4) 0.000(3) 0.019(3) 0.002(3)
C90 0.026(3) 0.028(3) 0.038(4) 0.003(3) 0.014(3) 0.002(3)
C91 0.024(3) 0.018(3) 0.037(3) 0.004(3) 0.016(3) 0.003(2)
C92 0.036(4) 0.029(3) 0.038(4) -0.006(3) 0.022(3) -0.005(3)
C93 0.054(5) 0.037(4) 0.051(4) -0.008(3) 0.039(4) -0.006(4)
C94 0.036(4) 0.030(4) 0.061(5) 0.001(3) 0.029(4) -0.006(3)
C95 0.029(4) 0.029(4) 0.043(4) 0.002(3) 0.010(3) -0.003(3)
C96 0.028(3) 0.030(3) 0.033(3) 0.006(3) 0.011(3) -0.001(3)
C97 0.041(4) 0.021(3) 0.035(4) -0.002(3) 0.013(3) 0.007(3)
C98 0.031(4) 0.043(4) 0.039(4) -0.009(3) 0.010(3) 0.001(3)
C99 0.050(5) 0.055(5) 0.050(5) -0.018(4) 0.021(4) 0.009(4)
C100 0.095(7) 0.042(5) 0.062(6) -0.021(4) 0.033(5) 0.016(5)
C101 0.104(8) 0.024(4) 0.075(6) -0.015(4) 0.036(6) -0.007(5)
C102 0.084(7) 0.029(4) 0.061(5) -0.006(4) 0.040(5) -0.006(4)
C103 0.036(4) 0.021(3) 0.032(3) -0.007(3) 0.014(3) -0.008(3)
C104 0.035(4) 0.033(4) 0.039(4) 0.002(3) 0.008(3) -0.009(3)
C105 0.053(5) 0.036(4) 0.038(4) 0.006(3) 0.008(4) -0.014(4)
C106 0.075(6) 0.030(4) 0.038(4) 0.001(3) 0.027(4) -0.012(4)
C107 0.058(5) 0.026(4) 0.062(5) -0.002(3) 0.038(4) -0.002(3)
C108 0.043(4) 0.025(3) 0.042(4) -0.001(3) 0.022(3) 0.000(3)
C1S 0.068(7) 0.063(6) 0.055(6) -0.009(5) 0.003(5) 0.016(5)
C2S 0.040(5) 0.051(6) 0.135(11) -0.031(6) 0.034(6) -0.005(4)
C3S 0.083(7) 0.036(4) 0.066(6) 0.001(4) 0.051(5) -0.006(4)
C4S 0.060(5) 0.041(5) 0.051(5) -0.004(4) 0.014(4) 0.004(4)
C5S 0.054(5) 0.040(5) 0.074(6) -0.003(4) 0.033(5) -0.008(4)
C6S 0.090(8) 0.044(5) 0.056(6) 0.011(4) 0.040(5) 0.008(5)
C25S 0.093(10) 0.053(8) 0.037(6) 0.000 0.021(7) 0.000
C26S 0.070(6) 0.081(7) 0.042(5) -0.011(4) 0.036(4) -0.024(5)
C27S 0.053(5) 0.080(7) 0.041(5) -0.007(4) 0.018(4) 0.015(5)
C28S 0.067(8) 0.055(7) 0.043(6) 0.000 0.017(6) 0.000

loop_
_atom_type_symbol
_atom_type_description
_atom_type_scat_dispersion_real
_atom_type_scat_dispersion_imag
_atom_type_scat_source
C C 0.0033 0.0016 'International Tables Vol C Tables 4.2.6.8 and 6.1.1.4'
H H 0.0000 0.0000 'International Tables Vol C Tables 4.2.6.8 and 6.1.1.4'
N N 0.0061 0.0033 'International Tables Vol C Tables 4.2.6.8 and 6.1.1.4'
F F 0.0171 0.0103 'International Tables Vol C Tables 4.2.6.8 and 6.1.1.4'
P P 0.1023 0.0942 'International Tables Vol C Tables 4.2.6.8 and 6.1.1.4'
Pd Pd -0.9988 1.0072 'International Tables Vol C Tables 4.2.6.8 and 6.1.1.4'
Au Au -2.0133 8.8022 'International Tables Vol C Tables 4.2.6.8 and 6.1.1.4'
Tl Tl -2.8358 9.6688 'International Tables Vol C Tables 4.2.6.8 and 6.1.1.4'

loop_
_geom_angle_atom_site_label_1
_geom_angle_atom_site_label_2
_geom_angle_atom_site_label_3
_geom_angle
_geom_angle_site_symmetry_1
_geom_angle_site_symmetry_3
P1 Au1 P5 116.4(4) . .
P1 Au1 P3 118.0(4) . .
P5 Au1 P3 123.6(4) . .
P1 Au1 Tl1 98.1(3) . .
P5 Au1 Tl1 94.0(3) . .
P3 Au1 Tl1 92.0(3) . .
P6 Au2 P2 124.3(2) . .
P6 Au2 P4 120.4(3) . .
P2 Au2 P4 113.3(2) . .
P6 Au2 Tl1 97.7(2) . .
P2 Au2 Tl1 91.80(18) . .
P4 Au2 Tl1 94.33(16) . .
P4 Pd1 P2 116.9(6) . .
P4 Pd1 P6 119.3(7) . .
P2 Pd1 P6 120.3(6) . .
P4 Pd1 Tl1 97.9(5) . .
P2 Pd1 Tl1 93.8(5) . .
P6 Pd1 Tl1 97.1(5) . .
P3 Pd2 P5 124.1(6) . .
P3 Pd2 P1 118.3(7) . .
P5 Pd2 P1 114.1(6) . .
P3 Pd2 Tl1 94.5(5) . .
P5 Pd2 Tl1 95.1(5) . .
P1 Pd2 Tl1 99.1(5) . .
Pd2 Tl1 Pd1 176.5(4) . .
Pd2 Tl1 Au1 0.9(5) . .
Pd1 Tl1 Au1 176.8(4) . .
Pd2 Tl1 Au2 174.5(3) . .
Pd1 Tl1 Au2 2.1(4) . .
Au1 Tl1 Au2 175.0(2) . .
C43 P1 C37 102.5(3) . .
C43 P1 C1 104.3(3) . .
C37 P1 C1 105.2(3) . .
C43 P1 Au1 119.8(3) . .
C37 P1 Au1 113.0(3) . .
C1 P1 Au1 110.7(3) . .
C43 P1 Pd2 118.4(4) . .
C37 P1 Pd2 114.5(4) . .
C1 P1 Pd2 110.6(4) . .
Au1 P1 Pd2 1.7(6) . .
C55 P2 C10 102.7(3) . .
C55 P2 C49 101.9(3) . .
C10 P2 C49 105.4(3) . .
C55 P2 Pd1 125.8(4) . .
C10 P2 Pd1 111.2(4) . .
C49 P2 Pd1 107.9(4) . .
C55 P2 Au2 124.1(3) . .
C10 P2 Au2 114.3(2) . .
C49 P2 Au2 106.4(2) . .
Pd1 P2 Au2 3.0(4) . .
C13 P3 C61 104.4(3) . .
C13 P3 C67 102.5(3) . .
C61 P3 C67 101.2(3) . .
C13 P3 Pd2 110.9(4) . .
C61 P3 Pd2 110.3(4) . .
C67 P3 Pd2 125.3(4) . .
C13 P3 Au1 111.6(3) . .
C61 P3 Au1 108.7(3) . .
C67 P3 Au1 126.1(3) . .
Pd2 P3 Au1 1.6(5) . .
C79 P4 C73 103.3(3) . .
C79 P4 C22 103.8(3) . .
C73 P4 C22 104.6(3) . .
C79 P4 Pd1 118.0(4) . .
C73 P4 Pd1 113.8(4) . .
C22 P4 Pd1 111.9(5) . .
C79 P4 Au2 120.2(2) . .
C73 P4 Au2 111.7(2) . .
C22 P4 Au2 111.7(2) . .
Pd1 P4 Au2 2.4(5) . .
C91 P5 C85 103.6(3) . .
C91 P5 C25 104.2(3) . .
C85 P5 C25 103.2(3) . .
C91 P5 Au1 126.2(3) . .
C85 P5 Au1 103.9(3) . .
C25 P5 Au1 113.1(3) . .
C91 P5 Pd2 126.5(4) . .
C85 P5 Pd2 105.3(4) . .
C25 P5 Pd2 111.5(4) . .
Au1 P5 Pd2 1.8(5) . .
C103 P6 C97 103.5(3) . .
C103 P6 C34 105.1(3) . .
C97 P6 C34 103.6(3) . .
C103 P6 Au2 120.3(3) . .
C97 P6 Au2 110.5(3) . .
C34 P6 Au2 112.2(3) . .
C103 P6 Pd1 118.9(4) . .
C97 P6 Pd1 112.0(4) . .
C34 P6 Pd1 112.3(4) . .
Au2 P6 Pd1 1.7(5) . .
F5 P7 F6 176.3(9) . .
F5 P7 F2 85.7(10) . .
F6 P7 F2 91.3(9) . .
F5 P7 F4 92.5(10) . .
F6 P7 F4 90.3(8) . .
F2 P7 F4 177.1(7) . .
F5 P7 F3 92.7(7) . .
F6 P7 F3 89.7(7) . .
F2 P7 F3 93.6(6) . .
F4 P7 F3 88.8(5) . .
F5 P7 F1 87.3(6) . .
F6 P7 F1 90.4(5) . .
F2 P7 F1 88.1(5) . .
F4 P7 F1 89.5(4) . .
F3 P7 F1 178.3(5) . .
F10 P8 F7 102.1(8) . .
F10 P8 F8 171.5(8) . .
F7 P8 F8 86.2(6) . .
F10 P8 F11 89.8(7) . .
F7 P8 F11 89.8(7) . .
F8 P8 F11 88.5(6) . .
F10 P8 F12 91.1(6) . .
F7 P8 F12 92.2(5) . .
F8 P8 F12 90.3(5) . .
F11 P8 F12 177.6(8) . .
F10 P8 F9 85.2(7) . .
F7 P8 F9 172.3(6) . .
F8 P8 F9 86.5(5) . .
F11 P8 F9 92.6(7) . .
F12 P8 F9 85.3(5) . .
C1 N1 C5 117.5(5) . .
C10 N2 C6 118.4(5) . .
C13 N3 C17 118.6(5) . .
C22 N4 C18 117.7(5) . .
C25 N5 C29 117.9(5) . .
C34 N6 C30 118.1(5) . .
N1 C1 C2 123.9(6) . .
N1 C1 P1 114.6(4) . .
C2 C1 P1 121.3(5) . .
C3 C2 C1 118.3(6) . .
C2 C3 C4 119.7(6) . .
C3 C4 C5 118.2(6) . .
C3 C4 C11 121.4(6) . .
C5 C4 C11 120.4(6) . .
N1 C5 C4 122.3(6) . .
N1 C5 C6 118.9(5) . .
C4 C5 C6 118.8(5) . .
N2 C6 C7 122.0(6) . .
N2 C6 C5 120.0(5) . .
C7 C6 C5 118.1(6) . .
C8 C7 C6 118.0(6) . .
C8 C7 C12 121.2(6) . .
C6 C7 C12 120.8(6) . .
C9 C8 C7 119.5(6) . .
C8 C9 C10 119.6(6) . .
N2 C10 C9 122.5(6) . .
N2 C10 P2 116.0(4) . .
C9 C10 P2 121.5(5) . .
C12 C11 C4 121.0(6) . .
C11 C12 C7 120.9(6) . .
N3 C13 C14 122.4(6) . .
N3 C13 P3 115.3(4) . .
C14 C13 P3 122.3(5) . .
C15 C14 C13 118.9(6) . .
C14 C15 C16 120.0(6) . .
C15 C16 C17 117.7(6) . .
C15 C16 C23 121.6(5) . .
C17 C16 C23 120.6(6) . .
N3 C17 C16 122.4(5) . .
N3 C17 C18 119.1(5) . .
C16 C17 C18 118.5(5) . .
N4 C18 C19 121.8(5) . .
N4 C18 C17 119.4(5) . .
C19 C18 C17 118.8(5) . .
C20 C19 C18 118.4(6) . .
C20 C19 C24 121.3(6) . .
C18 C19 C24 120.3(6) . .
C21 C20 C19 119.9(6) . .
C20 C21 C22 117.8(6) . .
N4 C22 C21 124.3(5) . .
N4 C22 P4 114.7(4) . .
C21 C22 P4 120.8(5) . .
C24 C23 C16 121.0(6) . .
C23 C24 C19 120.7(6) . .
N5 C25 C26 123.3(6) . .
N5 C25 P5 114.6(4) . .
C26 C25 P5 121.9(5) . .
C27 C26 C25 118.5(6) . .
C26 C27 C28 119.8(6) . .
C27 C28 C29 117.6(6) . .
C27 C28 C35 121.6(6) . .
C29 C28 C35 120.8(6) . .
N5 C29 C28 122.4(6) . .
N5 C29 C30 119.0(5) . .
C28 C29 C30 118.5(6) . .
N6 C30 C31 121.6(6) . .
N6 C30 C29 119.3(5) . .
C31 C30 C29 119.0(6) . .
C32 C31 C30 118.6(6) . .
C32 C31 C36 121.5(6) . .
C30 C31 C36 119.9(6) . .
C33 C32 C31 119.7(6) . .
C32 C33 C34 118.4(6) . .
N6 C34 C33 123.3(6) . .
N6 C34 P6 114.4(4) . .
C33 C34 P6 122.0(5) . .
C36 C35 C28 120.9(6) . .
C35 C36 C31 120.6(6) . .
C38 C37 C42 118.6(6) . .
C38 C37 P1 119.0(5) . .
C42 C37 P1 122.3(6) . .
C39 C38 C37 120.9(7) . .
C40 C39 C38 120.6(8) . .
C39 C40 C41 119.6(7) . .
C40 C41 C42 120.1(8) . .
C41 C42 C37 120.2(8) . .
C48 C43 C44 119.0(6) . .
C48 C43 P1 123.1(5) . .
C44 C43 P1 117.8(5) . .
C45 C44 C43 120.1(7) . .
C46 C45 C44 120.5(7) . .
C45 C46 C47 120.7(7) . .
C46 C47 C48 119.4(7) . .
C43 C48 C47 120.2(6) . .
C54 C49 C50 118.8(6) . .
C54 C49 P2 123.0(5) . .
C50 C49 P2 117.9(4) . .
C51 C50 C49 120.8(6) . .
C50 C51 C52 119.6(6) . .
C53 C52 C51 119.4(6) . .
C52 C53 C54 121.3(6) . .
C49 C54 C53 120.0(6) . .
C56 C55 C60 119.1(7) . .
C56 C55 P2 123.3(6) . .
C60 C55 P2 117.6(5) . .
C55 C56 C57 121.1(8) . .
C58 C57 C56 119.6(8) . .
C57 C58 C59 120.1(7) . .
C58 C59 C60 120.6(8) . .
C59 C60 C55 119.5(8) . .
C66 C61 C62 118.6(6) . .
C66 C61 P3 118.2(5) . .
C62 C61 P3 123.1(5) . .
C61 C62 C63 120.0(6) . .
C64 C63 C62 120.3(7) . .
C63 C64 C65 120.2(6) . .
C64 C65 C66 119.6(7) . .
C61 C66 C65 121.4(6) . .
C68 C67 C72 118.5(6) . .
C68 C67 P3 122.6(5) . .
C72 C67 P3 118.8(5) . .
C67 C68 C69 120.9(7) . .
C70 C69 C68 120.4(7) . .
C71 C70 C69 119.1(6) . .
C70 C71 C72 121.0(7) . .
C71 C72 C67 120.1(6) . .
C78 C73 C74 119.5(6) . .
C78 C73 P4 118.1(5) . .
C74 C73 P4 122.4(5) . .
C73 C74 C75 119.7(7) . .
C76 C75 C74 120.4(7) . .
C77 C76 C75 119.5(7) . .
C76 C77 C78 120.6(8) . .
C77 C78 C73 120.2(7) . .
C80 C79 C84 118.9(6) . .
C80 C79 P4 120.7(5) . .
C84 C79 P4 120.2(5) . .
C79 C80 C81 120.5(7) . .
C82 C81 C80 120.0(7) . .
C81 C82 C83 119.5(7) . .
C82 C83 C84 120.1(7) . .
C83 C84 C79 120.8(7) . .
C86 C85 C90 118.3(6) . .
C86 C85 P5 124.2(5) . .
C90 C85 P5 117.2(5) . .
C85 C86 C87 120.3(6) . .
C86 C87 C88 120.7(7) . .
C89 C88 C87 119.4(6) . .
C88 C89 C90 119.9(6) . .
C89 C90 C85 121.5(6) . .
C96 C91 C92 119.4(6) . .
C96 C91 P5 118.7(5) . .
C92 C91 P5 121.9(5) . .
C91 C92 C93 120.4(6) . .
C94 C93 C92 120.2(6) . .
C93 C94 C95 119.7(6) . .
C94 C95 C96 120.2(7) . .
C91 C96 C95 120.0(6) . .
C98 C97 C102 119.2(7) . .
C98 C97 P6 118.1(5) . .
C102 C97 P6 122.6(6) . .
C97 C98 C99 120.8(7) . .
C100 C99 C98 119.8(8) . .
C101 C100 C99 120.1(7) . .
C100 C101 C102 120.4(9) . .
C101 C102 C97 119.6(8) . .
C108 C103 C104 118.5(6) . .
C108 C103 P6 122.6(5) . .
C104 C103 P6 118.9(5) . .
C105 C104 C103 121.2(7) . .
C104 C105 C106 120.4(7) . .
C107 C106 C105 118.9(7) . .
C106 C107 C108 120.7(7) . .
C103 C108 C107 120.4(7) . .
C6S C1S C2S 120.5(9) . .
C1S C2S C3S 119.7(9) . .
C4S C3S C2S 118.7(8) . .
C3S C4S C5S 120.3(9) . .
C6S C5S C4S 119.6(9) . .
C1S C6S C5S 121.2(9) . .
C8S C7S C12S 129.7(14) . .
C7S C8S C9S 116.1(13) . .
C10S C9S C8S 131.1(17) . .
C9S C10S C11S 124.6(17) . .
C12S C11S C10S 122.2(11) . .
C11S C12S C7S 94.1(10) . .
C18S C13S C14S 107.5(14) . .
C13S C14S C15S 124.9(17) . .
C16S C15S C14S 123.9(18) . .
C15S C16S C17S 111.4(17) . .
C18S C17S C16S 109.5(16) . .
C17S C18S C13S 136.9(16) . .
C24S C19S C20S 129(2) . .
C19S C20S C21S 122(2) . .
C22S C21S C20S 129(2) . .
C21S C22S C23S 120.4(15) . .
C24S C23S C22S 110.4(14) . .
C19S C24S C23S 109.2(14) . .
C26S C25S C26S 119.8(13) . 2_556
C27S C26S C25S 119.1(9) . .
C28S C27S C26S 120.7(9) . .
C27S C28S C27S 120.6(13) 2_556 .

loop_
_geom_bond_atom_site_label_1
_geom_bond_atom_site_label_2
_geom_bond_distance
_geom_bond_site_symmetry_2
Au1 P1 2.323(10) .
Au1 P5 2.337(11) .
Au1 P3 2.359(10) .
Au1 Tl1 2.813(8) .
Au2 P6 2.306(5) .
Au2 P2 2.350(6) .
Au2 P4 2.377(6) .
Au2 Tl1 2.861(5) .
Pd1 P4 2.298(15) .
Pd1 P2 2.336(17) .
Pd1 P6 2.410(15) .
Pd1 Tl1 2.793(14) .
Pd2 P3 2.321(15) .
Pd2 P5 2.363(16) .
Pd2 P1 2.355(14) .
Pd2 Tl1 2.748(13) .
P1 C43 1.822(6) .
P1 C37 1.838(6) .
P1 C1 1.841(6) .
P2 C55 1.824(7) .
P2 C10 1.829(7) .
P2 C49 1.838(6) .
P3 C13 1.830(6) .
P3 C61 1.837(6) .
P3 C67 1.837(6) .
P4 C79 1.823(6) .
P4 C73 1.834(6) .
P4 C22 1.844(6) .
P5 C91 1.831(6) .
P5 C85 1.833(6) .
P5 C25 1.836(6) .
P6 C103 1.818(7) .
P6 C97 1.828(7) .
P6 C34 1.844(7) .
P7 F5 1.489(10) .
P7 F6 1.499(9) .
P7 F2 1.510(8) .
P7 F4 1.516(7) .
P7 F3 1.552(7) .
P7 F1 1.580(6) .
P8 F10 1.515(8) .
P8 F7 1.528(11) .
P8 F8 1.539(8) .
P8 F11 1.539(9) .
P8 F12 1.554(7) .
P8 F9 1.653(10) .
N1 C1 1.328(8) .
N1 C5 1.358(8) .
N2 C10 1.338(8) .
N2 C6 1.351(8) .
N3 C13 1.333(8) .
N3 C17 1.351(8) .
N4 C22 1.330(8) .
N4 C18 1.353(7) .
N5 C25 1.331(8) .
N5 C29 1.350(8) .
N6 C34 1.333(8) .
N6 C30 1.358(8) .
C1 C2 1.413(9) .
C2 C3 1.362(9) .
C3 C4 1.399(9) .
C4 C5 1.415(9) .
C4 C11 1.442(9) .
C5 C6 1.458(9) .
C6 C7 1.425(9) .
C7 C8 1.398(9) .
C7 C12 1.434(9) .
C8 C9 1.360(10) .
C9 C10 1.407(9) .
C11 C12 1.332(10) .
C13 C14 1.417(8) .
C14 C15 1.363(9) .
C15 C16 1.400(9) .
C16 C17 1.412(8) .
C16 C23 1.440(9) .
C17 C18 1.456(8) .
C18 C19 1.418(9) .
C19 C20 1.389(9) .
C19 C24 1.444(9) .
C20 C21 1.372(9) .
C21 C22 1.398(8) .
C23 C24 1.335(9) .
C25 C26 1.404(9) .
C26 C27 1.360(9) .
C27 C28 1.405(9) .
C28 C29 1.407(8) .
C28 C35 1.421(9) .
C29 C30 1.447(9) .
C30 C31 1.420(9) .
C31 C32 1.390(10) .
C31 C36 1.429(9) .
C32 C33 1.370(10) .
C33 C34 1.412(9) .
C35 C36 1.352(10) .
C37 C38 1.383(10) .
C37 C42 1.394(9) .
C38 C39 1.378(10) .
C39 C40 1.371(13) .
C40 C41 1.384(13) .
C41 C42 1.390(11) .
C43 C48 1.386(9) .
C43 C44 1.405(9) .
C44 C45 1.382(10) .
C45 C46 1.358(11) .
C46 C47 1.390(11) .
C47 C48 1.398(10) .
C49 C54 1.387(8) .
C49 C50 1.404(9) .
C50 C51 1.374(9) .
C51 C52 1.408(10) .
C52 C53 1.363(10) .
C53 C54 1.387(9) .
C55 C56 1.384(10) .
C55 C60 1.394(10) .
C56 C57 1.382(11) .
C57 C58 1.371(14) .
C58 C59 1.384(13) .
C59 C60 1.383(10) .
C61 C66 1.381(9) .
C61 C62 1.382(9) .
C62 C63 1.404(9) .
C63 C64 1.360(10) .
C64 C65 1.380(10) .
C65 C66 1.379(9) .
C67 C68 1.386(9) .
C67 C72 1.392(9) .
C68 C69 1.386(10) .
C69 C70 1.377(11) .
C70 C71 1.379(10) .
C71 C72 1.388(9) .
C73 C78 1.388(9) .
C73 C74 1.387(9) .
C74 C75 1.400(10) .
C75 C76 1.381(12) .
C76 C77 1.377(12) .
C77 C78 1.385(10) .
C79 C80 1.378(9) .
C79 C84 1.390(9) .
C80 C81 1.396(10) .
C81 C82 1.386(11) .
C82 C83 1.382(11) .
C83 C84 1.384(10) .
C85 C86 1.381(9) .
C85 C90 1.392(9) .
C86 C87 1.387(10) .
C87 C88 1.385(10) .
C88 C89 1.375(10) .
C89 C90 1.380(9) .
C91 C96 1.378(9) .
C91 C92 1.385(9) .
C92 C93 1.391(9) .
C93 C94 1.374(11) .
C94 C95 1.380(10) .
C95 C96 1.400(9) .
C97 C98 1.394(10) .
C97 C102 1.408(11) .
C98 C99 1.387(10) .
C99 C100 1.388(13) .
C100 C101 1.392(14) .
C101 C102 1.391(11) .
C103 C108 1.391(9) .
C103 C104 1.394(10) .
C104 C105 1.383(10) .
C105 C106 1.394(12) .
C106 C107 1.387(12) .
C107 C108 1.400(10) .
C1S C6S 1.323(14) .
C1S C2S 1.382(15) .
C2S C3S 1.398(15) .
C3S C4S 1.357(13) .
C4S C5S 1.393(12) .
C5S C6S 1.361(13) .
C7S C8S 1.40(2) .
C7S C12S 1.74(2) .
C8S C9S 1.547(18) .
C9S C10S 0.682(13) .
C10S C11S 1.89(2) .
C11S C12S 1.55(2) .
C13S C18S 1.334(19) .
C13S C14S 1.28(2) .
C14S C15S 1.27(2) .
C15S C16S 1.28(3) .
C16S C17S 1.59(3) .
C17S C18S 1.073(19) .
C19S C24S 1.24(2) .
C19S C20S 1.25(3) .
C20S C21S 1.16(3) .
C21S C22S 1.25(2) .
C22S C23S 1.35(2) .
C23S C24S 1.73(2) .
C25S C26S 1.398(12) .
C25S C26S 1.398(12) 2_556
C26S C27S 1.363(14) .
C27S C28S 1.365(12) .
C28S C27S 1.364(12) 2_556
